data_4515662
loop_
_publ_author_name
'Zhu, Cheng-Liang'
'Wang, Cheng'
'Qin, Qi-Xue'
'Yruegas, Sam'
'Martin, Caleb D.'
'Xu, Hao'

_publ_section_title
;
 Iron(II)-Catalyzed Azidotrifluoromethylation of Olefins and
 N-Heterocycles for Expedient Vicinal Trifluoromethyl Amine Synthesis.
;
_journal_issue 6
_journal_name_full 'ACS catalysis'
_journal_page_first 5032
_journal_page_last 5037
_journal_paper_doi 10.1021/acscatal.8b01253
_journal_volume 8
_journal_year 2018
_chemical_absolute_configuration ad
_chemical_formula_moiety 'C16 H26 F3 N O2'
_chemical_formula_sum 'C16 H26 F3 N O2'
_chemical_formula_weight 321.38
_space_group_crystal_system orthorhombic
_space_group_IT_number 19
_space_group_name_Hall 'P 2ac 2ab'
_space_group_name_H-M_alt 'P 21 21 21'
_atom_sites_solution_hydrogens mixed
_atom_sites_solution_primary dual
_audit_creation_date 2016-12-13
_audit_creation_method
;
Olex2 1.2-alpha
(compiled 2016.11.30 svn.r3356 for OlexSys, GUI svn.r5269)
;
_cell_angle_alpha 90
_cell_angle_beta 90
_cell_angle_gamma 90
_cell_formula_units_Z 8
_cell_length_a 11.5790(3)
_cell_length_b 16.9733(5)
_cell_length_c 18.2465(4)
_cell_measurement_reflns_used 3912
_cell_measurement_temperature 173(2)
_cell_measurement_theta_max 63.14
_cell_measurement_theta_min 3.56
_cell_volume 3586.05(16)
_computing_cell_refinement 'SAINT v8.34A (Bruker, 2013)'
_computing_data_collection 'COSMO (BRUKER, V1.61, 2009)'
_computing_data_reduction 'SAINT v8.34A (Bruker, 2013)'
_computing_molecular_graphics 'Olex2 (Dolomanov et al., 2009)'
_computing_publication_material 'Olex2 (Dolomanov et al., 2009)'
_computing_structure_refinement 'XL (Sheldrick, 2008)'
_computing_structure_solution 'ShelXT (Sheldrick, 2015)'
_diffrn_ambient_temperature 173(2)
_diffrn_detector_area_resol_mean 8.36
_diffrn_measured_fraction_theta_full 0.995
_diffrn_measured_fraction_theta_max 0.983
_diffrn_measurement_device_type 'Bruker APEX-II CCD'
_diffrn_measurement_method '\f and \w scans'
_diffrn_radiation_monochromator graphite
_diffrn_radiation_type CuK\a
_diffrn_radiation_wavelength 1.54178
_diffrn_reflns_av_R_equivalents 0.0810
_diffrn_reflns_av_unetI/netI 0.0662
_diffrn_reflns_Laue_measured_fraction_full 0.995
_diffrn_reflns_Laue_measured_fraction_max 0.983
_diffrn_reflns_limit_h_max 13
_diffrn_reflns_limit_h_min -14
_diffrn_reflns_limit_k_max 20
_diffrn_reflns_limit_k_min -20
_diffrn_reflns_limit_l_max 22
_diffrn_reflns_limit_l_min -20
_diffrn_reflns_number 23876
_diffrn_reflns_point_group_measured_fraction_full 0.990
_diffrn_reflns_point_group_measured_fraction_max 0.970
_diffrn_reflns_theta_full 67.679
_diffrn_reflns_theta_max 71.675
_diffrn_reflns_theta_min 3.556
_diffrn_source 'sealed tube'
_diffrn_standards_number 0
_exptl_absorpt_coefficient_mu 0.832
_exptl_absorpt_correction_T_max 0.7535
_exptl_absorpt_correction_T_min 0.5957
_exptl_absorpt_correction_type multi-scan
_exptl_absorpt_process_details
;
SADABS-2012/1 (Bruker,2012) was used for absorption correction.
wR2(int) was 0.0736 before and 0.0642 after correction.
The Ratio of minimum to maximum transmission is 0.7906.
The \l/2 correction factor is 0.0015.
;
_exptl_crystal_colour colourless
_exptl_crystal_colour_primary colourless
_exptl_crystal_density_diffrn 1.191
_exptl_crystal_description needle
_exptl_crystal_F_000 1376
_exptl_crystal_recrystallization_method 'used as received'
_exptl_crystal_size_max 0.326
_exptl_crystal_size_mid 0.105
_exptl_crystal_size_min 0.083
_refine_diff_density_max 0.211
_refine_diff_density_min -0.160
_refine_diff_density_rms 0.035
_refine_ls_abs_structure_details
;
 Flack x determined using 1672 quotients [(I+)-(I-)]/[(I+)+(I-)]
 (Parsons, Flack and Wagner, Acta Cryst. B69 (2013) 249-259).
;
_refine_ls_abs_structure_Flack 0.09(12)
_refine_ls_extinction_method none
_refine_ls_goodness_of_fit_ref 1.010
_refine_ls_hydrogen_treatment mixed
_refine_ls_matrix_type full
_refine_ls_number_parameters 415
_refine_ls_number_reflns 6813
_refine_ls_number_restraints 0
_refine_ls_restrained_S_all 1.010
_refine_ls_R_factor_all 0.0831
_refine_ls_R_factor_gt 0.0515
_refine_ls_shift/su_max 0.000
_refine_ls_shift/su_mean 0.000
_refine_ls_structure_factor_coef Fsqd
_refine_ls_weighting_details 'w=1/[\s^2^(Fo^2^)+(0.0514P)^2^+0.0900P] where P=(Fo^2^+2Fc^2^)/3'
_refine_ls_weighting_scheme calc
_refine_ls_wR_factor_gt 0.1106
_refine_ls_wR_factor_ref 0.1265
_reflns_Friedel_coverage 0.765
_reflns_Friedel_fraction_full 0.984
_reflns_Friedel_fraction_max 0.953
_reflns_number_gt 4827
_reflns_number_total 6813
_reflns_threshold_expression 'I > 2\s(I)'
_cod_data_source_file cs8b01253_si_005.cif
_cod_data_source_block hx1216c
_cod_database_code 4515662
_shelxl_version_number 2014/6
_shelx_space_group_comment
;
The symmetry employed for this shelxl refinement is uniquely defined
by the following loop, which should always be used as a source of
symmetry information in preference to the above space-group names.
They are only intended as comments.
;
_shelx_estimated_absorpt_t_max 0.934
_shelx_estimated_absorpt_t_min 0.773
_olex2_refinement_description
;
1. Fixed Uiso
 At 1.2 times of:
  All C(H) groups, All C(H,H) groups
 At 1.5 times of:
  All C(H,H,H) groups
2.a Ternary CH refined with riding coordinates:
 C1A(H1AA), C3A(H3A), C1B(H1BA), C3B(H3B)
2.b Secondary CH2 refined with riding coordinates:
 C4A(H4AA,H4AB), C6A(H6AA,H6AB), C7A(H7AA,H7AB), C10A(H10A,H10B), C4B(H4BA,
 H4BB), C6B(H6BA,H6BB), C7B(H7BA,H7BB), C10B(H10C,H10D)
2.c Idealised Me refined as rotating group:
 C8A(H8AA,H8AB,H8AC), C9A(H9AA,H9AB,H9AC), C14A(H14A,H14B,H14C), C15A(H15A,
 H15B,H15C), C16A(H16A,H16B,H16C), C8B(H8BA,H8BB,H8BC), C9B(H9BA,H9BB,H9BC),
 C14B(H14D,H14E,H14F), C15B(H15D,H15E,H15F), C16B(H16D,H16E,H16F)
;
_olex2_diffrn_ambient_temperature_device 'Oxford Cryosystems'
_olex2_exptl_crystal_mounting_method 'The crystal was mounted on a nylon loop with paratone oil'
_olex2_submission_original_sample_id CZ-4
_olex2_submission_special_instructions 'No special instructions were received'

loop_
_space_group_symop_operation_xyz
'x, y, z'
'-x+1/2, -y, z+1/2'
'-x, y+1/2, -z+1/2'
'x+1/2, -y+1/2, -z'

loop_
_atom_site_label
_atom_site_type_symbol
_atom_site_fract_x
_atom_site_fract_y
_atom_site_fract_z
_atom_site_U_iso_or_equiv
_atom_site_adp_type
_atom_site_occupancy
_atom_site_site_symmetry_order
_atom_site_calc_flag
_atom_site_refinement_flags_posn
F1A F 0.5877(3) 0.6269(2) 0.28339(17) 0.0904(11) Uani 1 1 d .
F2A F 0.6840(2) 0.5890(2) 0.37696(18) 0.0780(10) Uani 1 1 d .
F3A F 0.5717(3) 0.50972(19) 0.32313(19) 0.0815(10) Uani 1 1 d .
O1A O 0.2942(3) 0.43007(16) 0.29585(14) 0.0484(7) Uani 1 1 d .
O2A O 0.3488(2) 0.46348(16) 0.41126(12) 0.0397(6) Uani 1 1 d .
N1A N 0.3313(3) 0.55406(19) 0.32033(17) 0.0363(8) Uani 1 1 d .
C1A C 0.2790(3) 0.6356(2) 0.4259(2) 0.0341(8) Uani 1 1 d .
H1AA H 0.2781 0.5919 0.4627 0.041 Uiso 1 1 calc R
C2A C 0.2773(3) 0.7201(2) 0.4602(2) 0.0393(9) Uani 1 1 d .
C3A C 0.1970(4) 0.7418(3) 0.3953(2) 0.0482(10) Uani 1 1 d .
H3A H 0.1343 0.7804 0.4067 0.058 Uiso 1 1 calc R
C4A C 0.1595(3) 0.6545(3) 0.3924(2) 0.0460(10) Uani 1 1 d .
H4AA H 0.1482 0.6337 0.3422 0.055 Uiso 1 1 calc R
H4AB H 0.0934 0.6414 0.4245 0.055 Uiso 1 1 calc R
C5A C 0.3666(3) 0.6240(2) 0.36319(19) 0.0334(8) Uani 1 1 d .
C6A C 0.3633(4) 0.6976(2) 0.3114(2) 0.0455(10) Uani 1 1 d .
H6AA H 0.4386 0.7250 0.3151 0.055 Uiso 1 1 calc R
H6AB H 0.3551 0.6788 0.2603 0.055 Uiso 1 1 calc R
C7A C 0.2663(4) 0.7585(3) 0.3266(3) 0.0542(12) Uani 1 1 d .
H7AA H 0.3014 0.8115 0.3310 0.065 Uiso 1 1 calc R
H7AB H 0.2131 0.7595 0.2842 0.065 Uiso 1 1 calc R
C8A C 0.3851(4) 0.7689(3) 0.4722(2) 0.0521(11) Uani 1 1 d .
H8AA H 0.4347 0.7428 0.5083 0.078 Uiso 1 1 calc GR
H8AB H 0.3634 0.8212 0.4903 0.078 Uiso 1 1 calc GR
H8AC H 0.4269 0.7743 0.4258 0.078 Uiso 1 1 calc GR
C9A C 0.2137(4) 0.7161(3) 0.5338(2) 0.0562(12) Uani 1 1 d .
H9AA H 0.1427 0.6853 0.5281 0.084 Uiso 1 1 calc GR
H9AB H 0.1943 0.7696 0.5500 0.084 Uiso 1 1 calc GR
H9AC H 0.2635 0.6909 0.5704 0.084 Uiso 1 1 calc GR
C10A C 0.4871(3) 0.6102(3) 0.3959(2) 0.0396(9) Uani 1 1 d .
H10A H 0.5120 0.6597 0.4199 0.048 Uiso 1 1 calc R
H10B H 0.4800 0.5697 0.4347 0.048 Uiso 1 1 calc R
C11A C 0.5808(4) 0.5850(3) 0.3450(2) 0.0529(12) Uani 1 1 d .
C12A C 0.3266(3) 0.4812(2) 0.34801(19) 0.0355(9) Uani 1 1 d .
C13A C 0.2980(5) 0.3448(3) 0.3091(2) 0.0580(13) Uani 1 1 d .
C14A C 0.4203(6) 0.3201(3) 0.3273(3) 0.0821(18) Uani 1 1 d .
H14A H 0.4735 0.3425 0.2911 0.123 Uiso 1 1 calc GR
H14B H 0.4258 0.2625 0.3264 0.123 Uiso 1 1 calc GR
H14C H 0.4407 0.3394 0.3763 0.123 Uiso 1 1 calc GR
C15A C 0.2117(6) 0.3222(3) 0.3687(3) 0.094(2) Uani 1 1 d .
H15A H 0.2361 0.3450 0.4156 0.141 Uiso 1 1 calc GR
H15B H 0.2086 0.2647 0.3731 0.141 Uiso 1 1 calc GR
H15C H 0.1351 0.3423 0.3558 0.141 Uiso 1 1 calc GR
C16A C 0.2633(6) 0.3119(3) 0.2355(3) 0.087(2) Uani 1 1 d .
H16A H 0.1857 0.3306 0.2229 0.131 Uiso 1 1 calc GR
H16B H 0.2632 0.2542 0.2377 0.131 Uiso 1 1 calc GR
H16C H 0.3183 0.3295 0.1981 0.131 Uiso 1 1 calc GR
H1A H 0.328(4) 0.558(3) 0.276(2) 0.047(13) Uiso 1 1 d .
F1B F 0.1329(4) 0.8024(2) 0.1418(2) 0.1044(12) Uani 1 1 d .
F2B F 0.2579(3) 0.7285(2) 0.0910(3) 0.1054(13) Uani 1 1 d .
F3B F 0.0950(4) 0.7444(2) 0.0413(2) 0.1146(15) Uani 1 1 d .
O1B O 0.3655(2) 0.53797(18) 0.04568(13) 0.0424(7) Uani 1 1 d .
O2B O 0.3117(2) 0.56892(17) 0.16189(13) 0.0421(7) Uani 1 1 d .
N1B N 0.1835(3) 0.5674(2) 0.06740(17) 0.0403(8) Uani 1 1 d .
C1B C 0.0531(3) 0.5224(3) 0.1646(2) 0.0453(10) Uani 1 1 d .
H1BA H 0.1132 0.5161 0.2035 0.054 Uiso 1 1 calc R
C2B C -0.0739(4) 0.5200(3) 0.1932(3) 0.0635(14) Uani 1 1 d .
C3B C -0.1008(4) 0.4738(4) 0.1216(4) 0.0760(16) Uani 1 1 d .
H3B H -0.1597 0.4310 0.1262 0.091 Uiso 1 1 calc R
C4B C 0.0257(4) 0.4464(3) 0.1210(3) 0.0637(14) Uani 1 1 d .
H4BA H 0.0611 0.4445 0.0716 0.076 Uiso 1 1 calc R
H4BB H 0.0399 0.3971 0.1485 0.076 Uiso 1 1 calc R
C5B C 0.0784(3) 0.5879(3) 0.1087(2) 0.0411(10) Uani 1 1 d .
C6B C -0.0236(4) 0.5940(3) 0.0526(2) 0.0565(13) Uani 1 1 d .
H6BA H -0.0614 0.6458 0.0592 0.068 Uiso 1 1 calc R
H6BB H 0.0094 0.5931 0.0025 0.068 Uiso 1 1 calc R
C7B C -0.1171(4) 0.5295(4) 0.0575(3) 0.0734(17) Uani 1 1 d .
H7BA H -0.1937 0.5550 0.0618 0.088 Uiso 1 1 calc R
H7BB H -0.1167 0.4986 0.0115 0.088 Uiso 1 1 calc R
C8B C -0.1447(5) 0.5934(3) 0.2086(3) 0.0711(16) Uani 1 1 d .
H8BA H -0.1102 0.6224 0.2496 0.107 Uiso 1 1 calc GR
H8BB H -0.2239 0.5782 0.2213 0.107 Uiso 1 1 calc GR
H8BC H -0.1458 0.6270 0.1650 0.107 Uiso 1 1 calc GR
C9B C -0.0811(6) 0.4674(4) 0.2618(4) 0.104(2) Uani 1 1 d .
H9BA H -0.0392 0.4182 0.2530 0.155 Uiso 1 1 calc GR
H9BB H -0.1622 0.4556 0.2726 0.155 Uiso 1 1 calc GR
H9BC H -0.0465 0.4950 0.3036 0.155 Uiso 1 1 calc GR
C10B C 0.0984(4) 0.6668(3) 0.1491(2) 0.0477(11) Uani 1 1 d .
H10C H 0.0239 0.6834 0.1708 0.057 Uiso 1 1 calc R
H10D H 0.1523 0.6568 0.1901 0.057 Uiso 1 1 calc R
C11B C 0.1448(5) 0.7346(3) 0.1055(3) 0.0695(14) Uani 1 1 d .
C12B C 0.2882(3) 0.5591(2) 0.09720(19) 0.0353(9) Uani 1 1 d .
C13B C 0.4895(3) 0.5358(3) 0.0622(2) 0.0429(10) Uani 1 1 d .
C14B C 0.5408(4) 0.5176(4) -0.0124(2) 0.0615(14) Uani 1 1 d .
H14D H 0.5131 0.4661 -0.0291 0.092 Uiso 1 1 calc GR
H14E H 0.6252 0.5168 -0.0088 0.092 Uiso 1 1 calc GR
H14F H 0.5172 0.5583 -0.0475 0.092 Uiso 1 1 calc GR
C15B C 0.5148(4) 0.4708(3) 0.1165(3) 0.0575(12) Uani 1 1 d .
H15D H 0.4817 0.4844 0.1642 0.086 Uiso 1 1 calc GR
H15E H 0.5986 0.4643 0.1213 0.086 Uiso 1 1 calc GR
H15F H 0.4806 0.4214 0.0990 0.086 Uiso 1 1 calc GR
C16B C 0.5300(4) 0.6159(3) 0.0891(3) 0.0548(12) Uani 1 1 d .
H16D H 0.5003 0.6571 0.0565 0.082 Uiso 1 1 calc GR
H16E H 0.6146 0.6175 0.0893 0.082 Uiso 1 1 calc GR
H16F H 0.5011 0.6249 0.1389 0.082 Uiso 1 1 calc GR
H1B H 0.184(4) 0.562(3) 0.025(2) 0.045(13) Uiso 1 1 d .

loop_
_atom_site_aniso_label
_atom_site_aniso_U_11
_atom_site_aniso_U_22
_atom_site_aniso_U_33
_atom_site_aniso_U_23
_atom_site_aniso_U_13
_atom_site_aniso_U_12
F1A 0.081(2) 0.119(3) 0.072(2) 0.0247(19) 0.0450(17) 0.022(2)
F2A 0.0384(14) 0.103(3) 0.092(2) -0.0272(19) 0.0074(14) 0.0040(14)
F3A 0.0639(17) 0.073(2) 0.107(2) -0.0434(19) 0.0240(17) 0.0045(15)
O1A 0.084(2) 0.0289(16) 0.0325(14) -0.0009(11) -0.0128(14) -0.0015(14)
O2A 0.0590(16) 0.0367(17) 0.0235(13) 0.0027(11) 0.0017(12) 0.0024(13)
N1A 0.053(2) 0.032(2) 0.0238(16) 0.0021(13) -0.0015(14) -0.0012(14)
C1A 0.0365(19) 0.030(2) 0.036(2) 0.0014(15) 0.0042(16) -0.0011(16)
C2A 0.039(2) 0.038(2) 0.041(2) -0.0040(17) 0.0062(17) 0.0019(18)
C3A 0.046(2) 0.040(3) 0.058(3) -0.002(2) 0.000(2) 0.0071(19)
C4A 0.039(2) 0.042(3) 0.057(3) -0.003(2) -0.0044(19) 0.0003(18)
C5A 0.042(2) 0.029(2) 0.0294(18) -0.0014(15) 0.0029(15) -0.0022(17)
C6A 0.064(3) 0.036(3) 0.036(2) 0.0017(17) 0.007(2) -0.010(2)
C7A 0.071(3) 0.041(3) 0.050(3) 0.006(2) -0.004(2) 0.002(2)
C8A 0.054(3) 0.050(3) 0.053(3) -0.019(2) 0.002(2) -0.003(2)
C9A 0.058(3) 0.059(3) 0.052(3) -0.013(2) 0.017(2) 0.011(2)
C10A 0.039(2) 0.043(3) 0.037(2) -0.0051(17) 0.0055(17) 0.0003(17)
C11A 0.040(2) 0.064(3) 0.055(3) -0.010(2) 0.009(2) 0.000(2)
C12A 0.047(2) 0.034(2) 0.0263(19) -0.0032(16) 0.0027(16) -0.0001(16)
C13A 0.102(4) 0.031(3) 0.041(2) -0.0018(19) -0.007(3) 0.000(2)
C14A 0.135(5) 0.046(3) 0.065(3) -0.011(3) -0.009(4) 0.028(4)
C15A 0.147(6) 0.058(4) 0.076(4) -0.008(3) 0.020(4) -0.048(4)
C16A 0.163(7) 0.037(3) 0.062(3) -0.010(2) -0.031(4) -0.007(3)
F1B 0.143(3) 0.042(2) 0.128(3) -0.003(2) 0.002(3) 0.009(2)
F2B 0.097(3) 0.067(3) 0.152(4) 0.030(2) 0.033(2) -0.004(2)
F3B 0.172(4) 0.088(3) 0.083(2) 0.048(2) -0.023(3) -0.011(3)
O1B 0.0343(13) 0.062(2) 0.0313(13) -0.0089(12) 0.0010(11) 0.0025(13)
O2B 0.0497(15) 0.0536(19) 0.0231(13) -0.0015(11) -0.0041(12) 0.0029(13)
N1B 0.0382(18) 0.062(3) 0.0203(16) -0.0025(15) 0.0021(14) 0.0068(15)
C1B 0.044(2) 0.046(3) 0.046(2) 0.0032(19) 0.0069(18) 0.0074(19)
C2B 0.054(3) 0.063(3) 0.074(3) 0.010(3) 0.027(2) 0.009(2)
C3B 0.045(3) 0.066(4) 0.117(5) -0.015(4) 0.011(3) 0.001(2)
C4B 0.050(3) 0.045(3) 0.096(4) -0.005(3) 0.012(3) 0.004(2)
C5B 0.043(2) 0.052(3) 0.0286(19) 0.0006(17) 0.0038(17) 0.0096(19)
C6B 0.043(2) 0.090(4) 0.036(2) -0.008(2) -0.0002(19) 0.021(2)
C7B 0.036(2) 0.102(5) 0.082(4) -0.034(3) -0.003(2) 0.011(3)
C8B 0.065(3) 0.083(4) 0.065(3) 0.000(3) 0.032(3) 0.017(3)
C9B 0.091(4) 0.102(5) 0.118(5) 0.051(5) 0.053(4) 0.020(4)
C10B 0.058(3) 0.044(3) 0.040(2) 0.0019(18) 0.005(2) 0.015(2)
C11B 0.085(4) 0.053(4) 0.070(3) 0.011(3) 0.000(3) 0.006(3)
C12B 0.041(2) 0.039(2) 0.0259(19) -0.0008(15) 0.0029(16) -0.0022(17)
C13B 0.034(2) 0.047(3) 0.047(2) -0.0078(19) -0.0006(17) -0.0020(18)
C14B 0.043(2) 0.088(4) 0.053(3) -0.022(3) 0.011(2) -0.005(2)
C15B 0.053(2) 0.049(3) 0.070(3) -0.004(2) -0.012(2) 0.010(2)
C16B 0.055(3) 0.050(3) 0.059(3) -0.007(2) 0.005(2) -0.010(2)

loop_
_atom_type_symbol
_atom_type_description
_atom_type_scat_dispersion_real
_atom_type_scat_dispersion_imag
_atom_type_scat_source
C C 0.0181 0.0091 'International Tables Vol C Tables 4.2.6.8 and 6.1.1.4'
H H 0.0000 0.0000 'International Tables Vol C Tables 4.2.6.8 and 6.1.1.4'
F F 0.0727 0.0534 'International Tables Vol C Tables 4.2.6.8 and 6.1.1.4'
N N 0.0311 0.0180 'International Tables Vol C Tables 4.2.6.8 and 6.1.1.4'
O O 0.0492 0.0322 'International Tables Vol C Tables 4.2.6.8 and 6.1.1.4'

loop_
_geom_angle_atom_site_label_1
_geom_angle_atom_site_label_2
_geom_angle_atom_site_label_3
_geom_angle
C12A O1A C13A 120.8(3)
C5A N1A H1A 118(3)
C12A N1A C5A 123.6(3)
C12A N1A H1A 117(3)
C2A C1A H1AA 114.2
C4A C1A H1AA 114.2
C4A C1A C2A 87.5(3)
C5A C1A H1AA 114.2
C5A C1A C2A 115.0(3)
C5A C1A C4A 108.7(3)
C3A C2A C1A 85.4(3)
C8A C2A C1A 123.3(3)
C8A C2A C3A 118.4(4)
C8A C2A C9A 107.0(4)
C9A C2A C1A 108.4(3)
C9A C2A C3A 113.1(3)
C2A C3A H3A 115.6
C4A C3A C2A 88.2(3)
C4A C3A H3A 115.6
C7A C3A C2A 111.0(3)
C7A C3A H3A 115.6
C7A C3A C4A 107.4(4)
C1A C4A H4AA 114.3
C1A C4A H4AB 114.3
C3A C4A C1A 86.2(3)
C3A C4A H4AA 114.3
C3A C4A H4AB 114.3
H4AA C4A H4AB 111.4
N1A C5A C1A 108.3(3)
N1A C5A C6A 108.3(3)
N1A C5A C10A 109.6(3)
C1A C5A C6A 109.2(3)
C10A C5A C1A 109.2(3)
C10A C5A C6A 112.2(3)
C5A C6A H6AA 108.2
C5A C6A H6AB 108.2
H6AA C6A H6AB 107.4
C7A C6A C5A 116.2(3)
C7A C6A H6AA 108.2
C7A C6A H6AB 108.2
C3A C7A C6A 114.0(4)
C3A C7A H7AA 108.8
C3A C7A H7AB 108.8
C6A C7A H7AA 108.8
C6A C7A H7AB 108.8
H7AA C7A H7AB 107.7
C2A C8A H8AA 109.5
C2A C8A H8AB 109.5
C2A C8A H8AC 109.5
H8AA C8A H8AB 109.5
H8AA C8A H8AC 109.5
H8AB C8A H8AC 109.5
C2A C9A H9AA 109.5
C2A C9A H9AB 109.5
C2A C9A H9AC 109.5
H9AA C9A H9AB 109.5
H9AA C9A H9AC 109.5
H9AB C9A H9AC 109.5
C5A C10A H10A 107.9
C5A C10A H10B 107.9
H10A C10A H10B 107.2
C11A C10A C5A 117.5(3)
C11A C10A H10A 107.9
C11A C10A H10B 107.9
F1A C11A F2A 106.8(4)
F1A C11A F3A 105.2(4)
F1A C11A C10A 114.6(4)
F2A C11A F3A 104.4(4)
F2A C11A C10A 111.4(4)
F3A C11A C10A 113.7(4)
O2A C12A O1A 124.8(4)
O2A C12A N1A 125.2(4)
N1A C12A O1A 110.0(3)
O1A C13A C14A 109.7(4)
O1A C13A C15A 110.3(4)
O1A C13A C16A 102.1(4)
C14A C13A C15A 112.7(5)
C16A C13A C14A 110.0(5)
C16A C13A C15A 111.5(5)
C13A C14A H14A 109.5
C13A C14A H14B 109.5
C13A C14A H14C 109.5
H14A C14A H14B 109.5
H14A C14A H14C 109.5
H14B C14A H14C 109.5
C13A C15A H15A 109.5
C13A C15A H15B 109.5
C13A C15A H15C 109.5
H15A C15A H15B 109.5
H15A C15A H15C 109.5
H15B C15A H15C 109.5
C13A C16A H16A 109.5
C13A C16A H16B 109.5
C13A C16A H16C 109.5
H16A C16A H16B 109.5
H16A C16A H16C 109.5
H16B C16A H16C 109.5
C12B O1B C13B 120.9(3)
C5B N1B H1B 123(3)
C12B N1B C5B 124.5(3)
C12B N1B H1B 113(3)
C2B C1B H1BA 114.6
C4B C1B H1BA 114.6
C4B C1B C2B 87.5(3)
C5B C1B H1BA 114.6
C5B C1B C2B 114.9(4)
C5B C1B C4B 107.5(4)
C3B C2B C1B 85.5(3)
C8B C2B C1B 123.3(4)
C8B C2B C3B 117.5(5)
C8B C2B C9B 107.2(4)
C9B C2B C1B 109.8(4)
C9B C2B C3B 112.4(5)
C2B C3B H3B 115.6
C4B C3B C2B 88.2(4)
C4B C3B H3B 115.6
C7B C3B C2B 111.0(5)
C7B C3B H3B 115.6
C7B C3B C4B 107.6(5)
C1B C4B H4BA 114.2
C1B C4B H4BB 114.2
C3B C4B C1B 86.5(4)
C3B C4B H4BA 114.2
C3B C4B H4BB 114.2
H4BA C4B H4BB 111.4
N1B C5B C1B 109.0(3)
N1B C5B C6B 107.7(3)
N1B C5B C10B 108.9(3)
C1B C5B C6B 109.8(4)
C1B C5B C10B 109.8(3)
C10B C5B C6B 111.5(4)
C5B C6B H6BA 108.2
C5B C6B H6BB 108.2
H6BA C6B H6BB 107.3
C7B C6B C5B 116.4(4)
C7B C6B H6BA 108.2
C7B C6B H6BB 108.2
C3B C7B C6B 113.5(4)
C3B C7B H7BA 108.9
C3B C7B H7BB 108.9
C6B C7B H7BA 108.9
C6B C7B H7BB 108.9
H7BA C7B H7BB 107.7
C2B C8B H8BA 109.5
C2B C8B H8BB 109.5
C2B C8B H8BC 109.5
H8BA C8B H8BB 109.5
H8BA C8B H8BC 109.5
H8BB C8B H8BC 109.5
C2B C9B H9BA 109.5
C2B C9B H9BB 109.5
C2B C9B H9BC 109.5
H9BA C9B H9BB 109.5
H9BA C9B H9BC 109.5
H9BB C9B H9BC 109.5
C5B C10B H10C 107.9
C5B C10B H10D 107.9
H10C C10B H10D 107.2
C11B C10B C5B 117.8(4)
C11B C10B H10C 107.9
C11B C10B H10D 107.9
F1B C11B F2B 105.4(5)
F1B C11B C10B 111.3(4)
F2B C11B C10B 113.4(5)
F3B C11B F1B 106.7(5)
F3B C11B F2B 105.2(5)
F3B C11B C10B 114.3(5)
O2B C12B O1B 124.2(3)
O2B C12B N1B 125.5(4)
N1B C12B O1B 110.3(3)
O1B C13B C14B 101.8(3)
O1B C13B C15B 110.0(3)
O1B C13B C16B 110.3(4)
C14B C13B C16B 110.6(4)
C15B C13B C14B 111.3(4)
C15B C13B C16B 112.5(4)
C13B C14B H14D 109.5
C13B C14B H14E 109.5
C13B C14B H14F 109.5
H14D C14B H14E 109.5
H14D C14B H14F 109.5
H14E C14B H14F 109.5
C13B C15B H15D 109.5
C13B C15B H15E 109.5
C13B C15B H15F 109.5
H15D C15B H15E 109.5
H15D C15B H15F 109.5
H15E C15B H15F 109.5
C13B C16B H16D 109.5
C13B C16B H16E 109.5
C13B C16B H16F 109.5
H16D C16B H16E 109.5
H16D C16B H16F 109.5
H16E C16B H16F 109.5

loop_
_geom_bond_atom_site_label_1
_geom_bond_atom_site_label_2
_geom_bond_distance
F1A C11A 1.332(6)
F2A C11A 1.332(5)
F3A C11A 1.343(6)
O1A C12A 1.341(5)
O1A C13A 1.468(5)
O2A C12A 1.220(4)
N1A C5A 1.479(5)
N1A C12A 1.337(5)
N1A H1A 0.81(4)
C1A H1AA 1.0000
C1A C2A 1.565(6)
C1A C4A 1.546(5)
C1A C5A 1.543(5)
C2A C3A 1.550(6)
C2A C8A 1.514(6)
C2A C9A 1.533(6)
C3A H3A 1.0000
C3A C4A 1.544(6)
C3A C7A 1.515(6)
C4A H4AA 0.9900
C4A H4AB 0.9900
C5A C6A 1.566(5)
C5A C10A 1.536(5)
C6A H6AA 0.9900
C6A H6AB 0.9900
C6A C7A 1.552(6)
C7A H7AA 0.9900
C7A H7AB 0.9900
C8A H8AA 0.9800
C8A H8AB 0.9800
C8A H8AC 0.9800
C9A H9AA 0.9800
C9A H9AB 0.9800
C9A H9AC 0.9800
C10A H10A 0.9900
C10A H10B 0.9900
C10A C11A 1.491(6)
C13A C14A 1.513(8)
C13A C15A 1.526(7)
C13A C16A 1.510(6)
C14A H14A 0.9800
C14A H14B 0.9800
C14A H14C 0.9800
C15A H15A 0.9800
C15A H15B 0.9800
C15A H15C 0.9800
C16A H16A 0.9800
C16A H16B 0.9800
C16A H16C 0.9800
F1B C11B 1.334(7)
F2B C11B 1.340(7)
F3B C11B 1.316(7)
O1B C12B 1.347(4)
O1B C13B 1.467(4)
O2B C12B 1.223(4)
N1B C5B 1.473(5)
N1B C12B 1.336(5)
N1B H1B 0.78(4)
C1B H1BA 1.0000
C1B C2B 1.561(6)
C1B C4B 1.549(7)
C1B C5B 1.537(6)
C2B C3B 1.555(8)
C2B C8B 1.518(7)
C2B C9B 1.540(7)
C3B H3B 1.0000
C3B C4B 1.537(7)
C3B C7B 1.516(8)
C4B H4BA 0.9900
C4B H4BB 0.9900
C5B C6B 1.566(6)
C5B C10B 1.546(6)
C6B H6BA 0.9900
C6B H6BB 0.9900
C6B C7B 1.543(7)
C7B H7BA 0.9900
C7B H7BB 0.9900
C8B H8BA 0.9800
C8B H8BB 0.9800
C8B H8BC 0.9800
C9B H9BA 0.9800
C9B H9BB 0.9800
C9B H9BC 0.9800
C10B H10C 0.9900
C10B H10D 0.9900
C10B C11B 1.498(7)
C13B C14B 1.517(6)
C13B C15B 1.512(6)
C13B C16B 1.520(6)
C14B H14D 0.9800
C14B H14E 0.9800
C14B H14F 0.9800
C15B H15D 0.9800
C15B H15E 0.9800
C15B H15F 0.9800
C16B H16D 0.9800
C16B H16E 0.9800
C16B H16F 0.9800

loop_
_geom_hbond_atom_site_label_D
_geom_hbond_atom_site_label_H
_geom_hbond_atom_site_label_A
_geom_hbond_distance_DH
_geom_hbond_distance_HA
_geom_hbond_distance_DA
_geom_hbond_angle_DHA
_geom_hbond_site_symmetry_A
N1A H1A O2B 0.81(4) 2.10(5) 2.911(4) 177(4) .
N1B H1B O2A 0.78(4) 2.15(4) 2.921(4) 169(5) 2_564
